data_4036552
loop_
_publ_author_name
'Gotfredsen, Henrik'
'Jevric, Martyn'
'Broman, S\/oren L'
'Petersen, Anne U.'
'Nielsen, Mogens Br\/ondsted'

_publ_section_title
;
 Aluminum Chloride Mediated Alkynylation of Boron Subphthalocyanine
 Chloride Using Trimethylsilyl-Capped Acetylenes.
;
_journal_issue 1
_journal_name_full 'The Journal of organic chemistry'
_journal_page_first 1
_journal_page_last 5
_journal_paper_doi 10.1021/acs.joc.5b02719
_journal_volume 81
_journal_year 2016
_chemical_formula_moiety 'C41 H29 B Fe N6 Si'
_chemical_formula_sum 'C41 H29 B Fe N6 Si'
_chemical_formula_weight 700.49
_chemical_melting_point 'above 230'
_space_group_crystal_system triclinic
_space_group_IT_number 2
_space_group_name_Hall '-P 1'
_space_group_name_H-M_alt 'P -1'
_symmetry_cell_setting triclinic
_symmetry_Int_Tables_number 2
_symmetry_space_group_name_H-M 'P -1'
_atom_sites_solution_hydrogens mixed
_atom_sites_solution_primary direct
_audit_creation_date 2015-11-27
_audit_creation_method
;
Olex2 1.2
(compiled 2015.01.26 svn.r3151 for OlexSys, GUI svn.r4998)
;
_cell_angle_alpha 91.609(4)
_cell_angle_beta 94.080(5)
_cell_angle_gamma 104.775(4)
_cell_formula_units_Z 2
_cell_length_a 8.0159(11)
_cell_length_b 12.6153(13)
_cell_length_c 17.649(2)
_cell_measurement_reflns_used 9899
_cell_measurement_temperature 122(2)
_cell_measurement_theta_max 29.56
_cell_measurement_theta_min 2.32
_cell_volume 1719.4(4)
_computing_cell_refinement 'SAINT v8.34A (Bruker, 2013)'
_computing_data_reduction 'SAINT v8.34A (Bruker, 2013)'
_computing_molecular_graphics 'Olex2 (Dolomanov et al., 2009)'
_computing_publication_material 'Olex2 (Dolomanov et al., 2009)'
_computing_structure_refinement 'XL (Sheldrick, 2008)'
_computing_structure_solution 'XS (Sheldrick, 2008)'
_diffrn_ambient_temperature 122
_diffrn_measured_fraction_theta_full 0.999
_diffrn_measured_fraction_theta_max 0.999
_diffrn_measurement_device_type 'Bruker APEX-II CCD'
_diffrn_measurement_method '\f and \w scans'
_diffrn_radiation_probe x-ray
_diffrn_radiation_type MoK\a
_diffrn_radiation_wavelength 0.71073
_diffrn_reflns_av_R_equivalents 0.1113
_diffrn_reflns_av_unetI/netI 0.0615
_diffrn_reflns_Laue_measured_fraction_full 0.999
_diffrn_reflns_Laue_measured_fraction_max 0.999
_diffrn_reflns_limit_h_max 10
_diffrn_reflns_limit_h_min -10
_diffrn_reflns_limit_k_max 17
_diffrn_reflns_limit_k_min -15
_diffrn_reflns_limit_l_max 23
_diffrn_reflns_limit_l_min -23
_diffrn_reflns_number 67746
_diffrn_reflns_point_group_measured_fraction_full 0.999
_diffrn_reflns_point_group_measured_fraction_max 0.999
_diffrn_reflns_theta_full 25.242
_diffrn_reflns_theta_max 28.696
_diffrn_reflns_theta_min 2.316
_diffrn_source 'sealed X-ray tube'
_diffrn_standards_number 0
_exptl_absorpt_coefficient_mu 0.514
_exptl_absorpt_correction_T_max 0.7459
_exptl_absorpt_correction_T_min 0.6377
_exptl_absorpt_correction_type multi-scan
_exptl_absorpt_process_details
;
SADABS-2014/3 (Bruker,2014) was used for absorption correction.
wR2(int) was 0.1642 before and 0.0861 after correction.
The Ratio of minimum to maximum transmission is 0.8549.
The \l/2 correction factor is Not present.
;
_exptl_crystal_colour brown
_exptl_crystal_density_diffrn 1.363
_exptl_crystal_description Plate
_exptl_crystal_F_000 724
_exptl_crystal_recrystallization_method 'crystals grown from Ethylacetate /heptane'
_exptl_crystal_size_max 0.611
_exptl_crystal_size_mid 0.318
_exptl_crystal_size_min 0.076
_refine_diff_density_max 0.448
_refine_diff_density_min -0.518
_refine_diff_density_rms 0.075
_refine_ls_extinction_method none
_refine_ls_goodness_of_fit_ref 1.039
_refine_ls_hydrogen_treatment mixed
_refine_ls_matrix_type full
_refine_ls_number_parameters 534
_refine_ls_number_reflns 8864
_refine_ls_number_restraints 0
_refine_ls_restrained_S_all 1.039
_refine_ls_R_factor_all 0.0765
_refine_ls_R_factor_gt 0.0497
_refine_ls_shift/su_max 0.000
_refine_ls_shift/su_mean 0.000
_refine_ls_structure_factor_coef Fsqd
_refine_ls_weighting_details 'w=1/[\s^2^(Fo^2^)+(0.0453P)^2^+1.6061P] where P=(Fo^2^+2Fc^2^)/3'
_refine_ls_weighting_scheme calc
_refine_ls_wR_factor_gt 0.1087
_refine_ls_wR_factor_ref 0.1192
_reflns_Friedel_coverage 0.000
_reflns_number_gt 6734
_reflns_number_total 8864
_reflns_threshold_expression 'I > 2\s(I)'
_cod_data_source_file jo5b02719_si_004.cif
_cod_data_source_block mo_d8v1426_0m-1
_cod_original_cell_volume 1719.3(4)
_cod_database_code 4036552
_shelxl_version_number 2014/6
_shelx_space_group_comment
;
The symmetry employed for this shelxl refinement is uniquely defined
by the following loop, which should always be used as a source of
symmetry information in preference to the above space-group names.
They are only intended as comments.
;
_shelx_estimated_absorpt_t_max 0.962
_shelx_estimated_absorpt_t_min 0.744
_olex2_refinement_description
;
1. Fixed Uiso
 At 1.5 times of:
  All C(H,H,H) groups
2.a Idealised Me refined as rotating group:
 C46(H46A,H46B,H46C), C47(H47A,H47B,H47C), C48(H48A,H48B,H48C)
;
_olex2_submission_special_instructions 'No special instructions were received'

loop_
_space_group_symop_operation_xyz
'x, y, z'
'-x, -y, -z'

loop_
_atom_site_label
_atom_site_type_symbol
_atom_site_fract_x
_atom_site_fract_y
_atom_site_fract_z
_atom_site_U_iso_or_equiv
_atom_site_adp_type
_atom_site_occupancy
_atom_site_site_symmetry_order
_atom_site_calc_flag
_atom_site_refinement_flags_posn
Fe1 Fe -0.00051(4) 0.10589(2) 0.30842(2) 0.01619(9) Uani 1 1 d .
Si2 Si -0.35962(10) 0.25667(6) 0.53535(4) 0.02892(17) Uani 1 1 d .
N1 N 0.1429(2) -0.22044(14) 0.00720(10) 0.0157(4) Uani 1 1 d .
N2 N 0.6207(2) -0.22023(14) 0.17052(10) 0.0152(4) Uani 1 1 d .
N3 N 0.0975(2) -0.31022(14) 0.12346(9) 0.0136(3) Uani 1 1 d .
N4 N 0.3675(2) -0.18642(13) 0.10757(9) 0.0130(3) Uani 1 1 d .
N5 N 0.0935(2) -0.46281(14) 0.20019(10) 0.0169(4) Uani 1 1 d .
N6 N 0.3414(2) -0.31084(14) 0.20620(9) 0.0137(3) Uani 1 1 d .
C7 C 0.3077(3) -0.17515(16) 0.03470(11) 0.0141(4) Uani 1 1 d .
C8 C 0.5543(3) -0.38508(17) 0.25123(11) 0.0165(4) Uani 1 1 d .
C9 C 0.5177(3) -0.29277(17) 0.21189(11) 0.0145(4) Uani 1 1 d .
C10 C 0.2074(3) -0.14541(17) 0.22360(11) 0.0157(4) Uani 1 1 d .
C11 C 0.3919(3) -0.46140(17) 0.25834(11) 0.0176(4) Uani 1 1 d .
C12 C -0.1186(3) -0.45932(17) 0.08740(12) 0.0177(4) Uani 1 1 d .
C13 C 0.5417(3) -0.17518(16) 0.11516(11) 0.0139(4) Uani 1 1 d .
C14 C 0.4792(3) -0.11429(18) -0.08308(13) 0.0208(5) Uani 1 1 d .
C15 C 0.2580(3) -0.41368(17) 0.22512(11) 0.0154(4) Uani 1 1 d .
C16 C -0.1022(3) -0.38529(17) 0.02772(12) 0.0176(4) Uani 1 1 d .
C17 C 0.4600(3) -0.13598(16) -0.00666(12) 0.0157(4) Uani 1 1 d .
C18 C 0.1822(3) -0.07769(17) 0.26728(12) 0.0178(4) Uani 1 1 d .
C19 C 0.0202(3) -0.41300(17) 0.14555(12) 0.0154(4) Uani 1 1 d .
C20 C 0.6063(3) -0.13515(16) 0.04377(12) 0.0151(4) Uani 1 1 d .
C21 C 0.1621(3) 0.00434(18) 0.32086(12) 0.0199(5) Uani 1 1 d .
C22 C -0.3500(3) -0.58292(19) 0.01314(15) 0.0260(5) Uani 1 1 d .
C23 C -0.1508(3) 0.0599(2) 0.20926(12) 0.0233(5) Uani 1 1 d .
C24 C -0.2429(3) -0.56059(18) 0.07989(14) 0.0224(5) Uani 1 1 d .
C25 C 0.0454(3) -0.29316(17) 0.05040(12) 0.0158(4) Uani 1 1 d .
C26 C -0.2066(3) -0.4117(2) -0.04002(13) 0.0218(5) Uani 1 1 d .
C27 C 0.2588(3) 0.1168(2) 0.32654(14) 0.0255(5) Uani 1 1 d .
C28 C -0.2797(3) 0.1888(2) 0.37854(13) 0.0242(5) Uani 1 1 d .
C29 C -0.2182(3) 0.16020(19) 0.30851(12) 0.0203(5) Uani 1 1 d .
C30 C 0.3861(3) -0.5641(2) 0.28716(13) 0.0231(5) Uani 1 1 d .
C31 C -0.0518(3) 0.1702(2) 0.20659(12) 0.0228(5) Uani 1 1 d .
C32 C 0.7089(3) -0.4097(2) 0.27411(12) 0.0214(5) Uani 1 1 d .
C33 C 0.7717(3) -0.11190(17) 0.01850(13) 0.0194(4) Uani 1 1 d .
C34 C -0.0928(3) 0.2323(2) 0.26741(13) 0.0226(5) Uani 1 1 d .
C35 C -0.3219(3) 0.2149(2) 0.43860(13) 0.0268(5) Uani 1 1 d .
C36 C 0.0701(4) 0.0921(2) 0.41989(13) 0.0329(6) Uani 1 1 d .
C37 C -0.2553(3) 0.0529(2) 0.27141(13) 0.0233(5) Uani 1 1 d .
C38 C 0.7883(3) -0.08763(19) -0.05677(14) 0.0247(5) Uani 1 1 d .
B39 B 0.2498(3) -0.23329(19) 0.16804(13) 0.0140(4) Uani 1 1 d .
C40 C 0.7002(3) -0.5105(2) 0.30460(14) 0.0273(5) Uani 1 1 d .
C41 C 0.6448(3) -0.08864(19) -0.10661(13) 0.0257(5) Uani 1 1 d .
C42 C 0.2014(4) 0.1699(2) 0.38796(14) 0.0322(6) Uani 1 1 d .
C43 C 0.5415(4) -0.5866(2) 0.31074(14) 0.0282(5) Uani 1 1 d .
C44 C -0.3314(3) -0.5110(2) -0.04576(14) 0.0251(5) Uani 1 1 d .
C45 C 0.0433(4) -0.0107(2) 0.37897(13) 0.0269(5) Uani 1 1 d .
C46 C -0.1435(4) 0.3033(3) 0.58932(16) 0.0433(7) Uani 1 1 d .
H46A H -0.0919 0.2427 0.5936 0.065 Uiso 1 1 calc GR
H46B H -0.1567 0.3308 0.6392 0.065 Uiso 1 1 calc GR
H46C H -0.0704 0.3605 0.5630 0.065 Uiso 1 1 calc GR
C47 C -0.4642(5) 0.3718(3) 0.52967(17) 0.0537(9) Uani 1 1 d .
H47A H -0.3926 0.4310 0.5044 0.081 Uiso 1 1 calc GR
H47B H -0.4788 0.3967 0.5801 0.081 Uiso 1 1 calc GR
H47C H -0.5752 0.3472 0.5016 0.081 Uiso 1 1 calc GR
C48 C -0.5011(5) 0.1382(3) 0.57906(17) 0.0525(8) Uani 1 1 d .
H48A H -0.6090 0.1139 0.5486 0.079 Uiso 1 1 calc GR
H48B H -0.5222 0.1600 0.6293 0.079 Uiso 1 1 calc GR
H48C H -0.4452 0.0794 0.5819 0.079 Uiso 1 1 calc GR
H22 H -0.443(3) -0.649(2) 0.0077(14) 0.025(7) Uiso 1 1 d .
H38 H 0.898(4) -0.070(2) -0.0736(15) 0.029(7) Uiso 1 1 d .
H37 H -0.335(4) -0.009(2) 0.2879(16) 0.031(7) Uiso 1 1 d .
H27 H 0.355(4) 0.149(2) 0.2964(15) 0.028(7) Uiso 1 1 d .
H33 H 0.866(3) -0.116(2) 0.0513(14) 0.020(6) Uiso 1 1 d .
H23 H -0.145(4) 0.000(2) 0.1766(16) 0.034(8) Uiso 1 1 d .
H32 H 0.812(3) -0.359(2) 0.2690(13) 0.013(6) Uiso 1 1 d .
H14 H 0.385(3) -0.117(2) -0.1155(14) 0.018(6) Uiso 1 1 d .
H31 H 0.028(3) 0.199(2) 0.1706(15) 0.026(7) Uiso 1 1 d .
H24 H -0.255(3) -0.611(2) 0.1194(13) 0.013(6) Uiso 1 1 d .
H41 H 0.660(4) -0.072(2) -0.1544(17) 0.032(7) Uiso 1 1 d .
H34 H -0.045(4) 0.306(2) 0.2781(15) 0.030(7) Uiso 1 1 d .
H45 H -0.045(4) -0.080(2) 0.3849(15) 0.028(7) Uiso 1 1 d .
H26 H -0.193(4) -0.364(2) -0.0830(16) 0.034(8) Uiso 1 1 d .
H30 H 0.285(3) -0.615(2) 0.2890(14) 0.023(7) Uiso 1 1 d .
H44 H -0.406(3) -0.528(2) -0.0891(16) 0.027(7) Uiso 1 1 d .
H40 H 0.805(4) -0.526(2) 0.3195(15) 0.031(7) Uiso 1 1 d .
H36 H -0.006(4) 0.103(2) 0.4578(17) 0.039(8) Uiso 1 1 d .
H43 H 0.539(4) -0.655(2) 0.3318(16) 0.038(8) Uiso 1 1 d .
H42 H 0.243(4) 0.246(3) 0.4065(18) 0.048(9) Uiso 1 1 d .

loop_
_atom_site_aniso_label
_atom_site_aniso_U_11
_atom_site_aniso_U_22
_atom_site_aniso_U_33
_atom_site_aniso_U_23
_atom_site_aniso_U_13
_atom_site_aniso_U_12
Fe1 0.02285(18) 0.01621(16) 0.01168(14) -0.00152(11) 0.00121(11) 0.00926(13)
Si2 0.0381(4) 0.0369(4) 0.0181(3) 0.0019(3) 0.0055(3) 0.0204(3)
N1 0.0150(9) 0.0167(8) 0.0179(8) 0.0025(7) 0.0025(7) 0.0080(7)
N2 0.0145(9) 0.0141(8) 0.0164(8) -0.0025(6) 0.0000(7) 0.0031(7)
N3 0.0127(9) 0.0131(8) 0.0164(8) 0.0008(6) 0.0048(7) 0.0050(7)
N4 0.0139(9) 0.0112(8) 0.0145(8) 0.0001(6) 0.0020(7) 0.0042(7)
N5 0.0158(9) 0.0165(9) 0.0202(9) 0.0030(7) 0.0075(7) 0.0057(7)
N6 0.0158(9) 0.0140(8) 0.0125(8) 0.0018(6) 0.0035(7) 0.0054(7)
C7 0.0180(11) 0.0104(9) 0.0158(9) 0.0018(7) 0.0028(8) 0.0068(8)
C8 0.0200(11) 0.0183(10) 0.0126(9) 0.0000(8) 0.0017(8) 0.0074(9)
C9 0.0158(11) 0.0160(10) 0.0118(9) -0.0027(7) 0.0009(8) 0.0047(8)
C10 0.0163(11) 0.0150(10) 0.0168(10) 0.0022(8) 0.0043(8) 0.0048(8)
C11 0.0214(12) 0.0192(10) 0.0138(9) 0.0016(8) 0.0027(8) 0.0077(9)
C12 0.0121(10) 0.0173(10) 0.0251(11) -0.0036(8) 0.0053(8) 0.0058(8)
C13 0.0142(10) 0.0108(9) 0.0163(9) -0.0022(7) 0.0029(8) 0.0025(8)
C14 0.0293(13) 0.0155(10) 0.0180(10) 0.0038(8) 0.0040(10) 0.0054(9)
C15 0.0186(11) 0.0152(10) 0.0141(9) 0.0020(7) 0.0065(8) 0.0060(8)
C16 0.0122(10) 0.0193(10) 0.0235(11) -0.0026(8) 0.0038(8) 0.0079(8)
C17 0.0187(11) 0.0110(9) 0.0183(10) 0.0017(7) 0.0059(8) 0.0040(8)
C18 0.0201(11) 0.0174(10) 0.0179(10) 0.0036(8) 0.0015(8) 0.0082(9)
C19 0.0128(10) 0.0156(10) 0.0200(10) -0.0001(8) 0.0074(8) 0.0057(8)
C20 0.0170(11) 0.0085(9) 0.0197(10) -0.0005(7) 0.0044(8) 0.0025(8)
C21 0.0244(12) 0.0239(11) 0.0152(10) -0.0007(8) -0.0011(9) 0.0139(10)
C22 0.0119(11) 0.0201(11) 0.0461(15) -0.0126(10) 0.0042(10) 0.0055(9)
C23 0.0282(13) 0.0282(12) 0.0135(10) -0.0039(9) -0.0034(9) 0.0091(10)
C24 0.0145(11) 0.0176(11) 0.0365(13) -0.0024(9) 0.0064(10) 0.0059(9)
C25 0.0133(10) 0.0170(10) 0.0196(10) -0.0011(8) 0.0016(8) 0.0084(8)
C26 0.0154(11) 0.0284(12) 0.0241(11) -0.0050(9) 0.0018(9) 0.0104(9)
C27 0.0227(13) 0.0268(12) 0.0267(12) -0.0094(10) -0.0073(10) 0.0094(10)
C28 0.0269(13) 0.0293(12) 0.0208(11) 0.0026(9) 0.0029(9) 0.0153(10)
C29 0.0239(12) 0.0253(11) 0.0162(10) 0.0016(8) 0.0029(9) 0.0143(10)
C30 0.0277(13) 0.0211(11) 0.0215(11) 0.0058(9) 0.0042(10) 0.0073(10)
C31 0.0271(13) 0.0300(12) 0.0143(10) 0.0066(9) 0.0045(9) 0.0113(10)
C32 0.0194(12) 0.0265(12) 0.0200(11) 0.0008(9) 0.0010(9) 0.0091(10)
C33 0.0187(12) 0.0120(10) 0.0266(11) -0.0022(8) 0.0053(9) 0.0019(8)
C34 0.0273(13) 0.0193(11) 0.0236(11) 0.0038(9) 0.0024(9) 0.0099(10)
C35 0.0316(14) 0.0289(13) 0.0250(12) 0.0048(10) 0.0045(10) 0.0161(11)
C36 0.0545(18) 0.0451(16) 0.0115(10) -0.0023(10) -0.0013(11) 0.0367(14)
C37 0.0223(12) 0.0239(12) 0.0219(11) 0.0009(9) 0.0013(9) 0.0027(10)
C38 0.0243(13) 0.0191(11) 0.0289(12) -0.0021(9) 0.0139(10) -0.0004(9)
B39 0.0120(11) 0.0144(10) 0.0171(11) 0.0013(8) 0.0040(9) 0.0051(9)
C40 0.0284(14) 0.0330(13) 0.0259(12) 0.0037(10) -0.0018(10) 0.0184(11)
C41 0.0385(15) 0.0192(11) 0.0190(11) 0.0042(9) 0.0136(10) 0.0034(10)
C42 0.0385(16) 0.0327(14) 0.0271(13) -0.0132(11) -0.0126(11) 0.0182(12)
C43 0.0372(15) 0.0241(12) 0.0274(12) 0.0084(10) 0.0016(11) 0.0151(11)
C44 0.0156(12) 0.0313(13) 0.0295(12) -0.0152(10) -0.0015(10) 0.0108(10)
C45 0.0435(16) 0.0304(13) 0.0164(10) 0.0066(9) 0.0090(10) 0.0247(12)
C46 0.0496(19) 0.0520(18) 0.0302(14) -0.0003(13) 0.0005(13) 0.0177(15)
C47 0.080(3) 0.064(2) 0.0321(15) -0.0152(14) -0.0080(15) 0.051(2)
C48 0.056(2) 0.066(2) 0.0325(16) 0.0108(15) 0.0127(15) 0.0081(18)

loop_
_atom_type_symbol
_atom_type_description
_atom_type_scat_dispersion_real
_atom_type_scat_dispersion_imag
_atom_type_scat_source
C C 0.0033 0.0016 'International Tables Vol C Tables 4.2.6.8 and 6.1.1.4'
H H 0.0000 0.0000 'International Tables Vol C Tables 4.2.6.8 and 6.1.1.4'
N N 0.0061 0.0033 'International Tables Vol C Tables 4.2.6.8 and 6.1.1.4'
B B 0.0013 0.0007 'International Tables Vol C Tables 4.2.6.8 and 6.1.1.4'
Si Si 0.0817 0.0704 'International Tables Vol C Tables 4.2.6.8 and 6.1.1.4'
Fe Fe 0.3463 0.8444 'International Tables Vol C Tables 4.2.6.8 and 6.1.1.4'

loop_
_geom_angle_atom_site_label_1
_geom_angle_atom_site_label_2
_geom_angle_atom_site_label_3
_geom_angle
C23 Fe1 C21 108.01(9)
C23 Fe1 C27 126.79(10)
C23 Fe1 C31 40.66(10)
C23 Fe1 C34 68.53(10)
C23 Fe1 C42 164.07(11)
C23 Fe1 C45 119.71(10)
C27 Fe1 C21 40.79(9)
C27 Fe1 C31 110.31(10)
C27 Fe1 C34 122.48(10)
C29 Fe1 C21 160.35(10)
C29 Fe1 C23 69.13(9)
C29 Fe1 C27 155.97(9)
C29 Fe1 C31 68.66(9)
C29 Fe1 C34 40.95(9)
C29 Fe1 C36 105.06(10)
C29 Fe1 C37 41.42(9)
C29 Fe1 C42 119.47(10)
C29 Fe1 C45 122.22(10)
C31 Fe1 C21 122.64(9)
C34 Fe1 C21 157.70(10)
C34 Fe1 C31 40.42(9)
C36 Fe1 C21 68.72(9)
C36 Fe1 C23 154.48(12)
C36 Fe1 C27 68.25(11)
C36 Fe1 C31 162.19(10)
C36 Fe1 C34 124.17(10)
C36 Fe1 C37 118.51(11)
C36 Fe1 C42 40.34(12)
C36 Fe1 C45 41.04(10)
C37 Fe1 C21 123.79(9)
C37 Fe1 C23 40.81(9)
C37 Fe1 C27 162.28(9)
C37 Fe1 C31 68.55(10)
C37 Fe1 C34 68.94(10)
C37 Fe1 C42 154.17(10)
C37 Fe1 C45 104.85(11)
C42 Fe1 C21 68.60(9)
C42 Fe1 C27 40.64(10)
C42 Fe1 C31 127.00(11)
C42 Fe1 C34 108.33(10)
C45 Fe1 C21 41.03(9)
C45 Fe1 C27 68.78(11)
C45 Fe1 C31 156.42(10)
C45 Fe1 C34 160.31(9)
C45 Fe1 C42 68.68(11)
C35 Si2 C46 106.82(13)
C35 Si2 C47 108.87(12)
C35 Si2 C48 109.24(14)
C47 Si2 C46 109.92(16)
C47 Si2 C48 110.32(18)
C48 Si2 C46 111.57(15)
C25 N1 C7 116.61(18)
C9 N2 C13 116.42(18)
C19 N3 B39 123.33(17)
C25 N3 C19 112.73(17)
C25 N3 B39 122.74(17)
C7 N4 B39 122.90(18)
C13 N4 C7 112.71(17)
C13 N4 B39 122.78(17)
C15 N5 C19 116.63(18)
C9 N6 B39 122.71(17)
C15 N6 C9 113.00(17)
C15 N6 B39 123.21(18)
N1 C7 N4 122.91(18)
N1 C7 C17 128.89(18)
N4 C7 C17 106.04(18)
C11 C8 C9 106.74(18)
C32 C8 C9 131.8(2)
C32 C8 C11 121.2(2)
N2 C9 N6 122.87(18)
N2 C9 C8 128.86(19)
N6 C9 C8 105.99(17)
C18 C10 B39 177.2(2)
C8 C11 C15 107.34(18)
C30 C11 C8 120.1(2)
C30 C11 C15 132.3(2)
C16 C12 C19 107.22(18)
C24 C12 C16 120.6(2)
C24 C12 C19 131.9(2)
N2 C13 N4 123.42(18)
N2 C13 C20 128.36(19)
N4 C13 C20 106.16(17)
C17 C14 H14 120.0(16)
C41 C14 C17 117.7(2)
C41 C14 H14 122.3(16)
N5 C15 N6 123.06(18)
N5 C15 C11 129.47(19)
N6 C15 C11 105.81(18)
C12 C16 C25 107.12(18)
C26 C16 C12 121.1(2)
C26 C16 C25 131.5(2)
C14 C17 C7 131.9(2)
C14 C17 C20 120.4(2)
C20 C17 C7 107.16(17)
C10 C18 C21 176.8(2)
N3 C19 C12 105.82(18)
N5 C19 N3 122.56(19)
N5 C19 C12 129.80(19)
C17 C20 C13 106.98(18)
C33 C20 C13 131.5(2)
C33 C20 C17 121.0(2)
C18 C21 Fe1 127.39(15)
C18 C21 C27 126.0(2)
C18 C21 C45 126.6(2)
C27 C21 Fe1 69.45(13)
C27 C21 C45 107.4(2)
C45 C21 Fe1 68.79(12)
C24 C22 C44 122.0(2)
C24 C22 H22 119.5(16)
C44 C22 H22 118.5(16)
Fe1 C23 H23 123.9(17)
C31 C23 Fe1 70.29(13)
C31 C23 H23 126.4(17)
C37 C23 Fe1 69.55(13)
C37 C23 C31 108.3(2)
C37 C23 H23 125.3(17)
C12 C24 H24 121.7(14)
C22 C24 C12 117.1(2)
C22 C24 H24 121.2(14)
N1 C25 N3 123.00(19)
N1 C25 C16 129.32(19)
N3 C25 C16 105.78(18)
C16 C26 H26 122.6(17)
C44 C26 C16 117.5(2)
C44 C26 H26 119.9(17)
Fe1 C27 H27 130.7(16)
C21 C27 Fe1 69.76(13)
C21 C27 H27 125.2(16)
C42 C27 Fe1 69.60(15)
C42 C27 C21 108.2(2)
C42 C27 H27 126.3(16)
C35 C28 C29 176.4(3)
C28 C29 Fe1 120.68(16)
C28 C29 C37 126.9(2)
C34 C29 Fe1 70.25(13)
C34 C29 C28 125.2(2)
C34 C29 C37 107.52(19)
C37 C29 Fe1 69.36(13)
C11 C30 H30 121.1(17)
C43 C30 C11 117.9(2)
C43 C30 H30 120.9(17)
Fe1 C31 H31 127.3(16)
C23 C31 Fe1 69.05(13)
C23 C31 H31 127.0(16)
C34 C31 Fe1 69.79(13)
C34 C31 C23 108.4(2)
C34 C31 H31 124.6(16)
C8 C32 H32 119.4(15)
C40 C32 C8 117.8(2)
C40 C32 H32 122.8(15)
C20 C33 H33 120.4(16)
C38 C33 C20 117.6(2)
C38 C33 H33 122.0(16)
Fe1 C34 H34 126.4(17)
C29 C34 Fe1 68.80(13)
C29 C34 H34 126.9(17)
C31 C34 Fe1 69.79(13)
C31 C34 C29 108.0(2)
C31 C34 H34 125.1(18)
C28 C35 Si2 173.1(2)
Fe1 C36 H36 119.2(18)
C42 C36 Fe1 70.38(14)
C42 C36 C45 108.8(2)
C42 C36 H36 129.2(18)
C45 C36 Fe1 69.55(13)
C45 C36 H36 121.4(18)
Fe1 C37 H37 126.2(17)
C23 C37 Fe1 69.64(14)
C23 C37 C29 107.8(2)
C23 C37 H37 128.8(17)
C29 C37 Fe1 69.22(13)
C29 C37 H37 123.4(17)
C33 C38 C41 121.6(2)
C33 C38 H38 118.0(17)
C41 C38 H38 120.4(17)
N3 B39 N4 103.36(16)
N3 B39 N6 102.79(16)
N3 B39 C10 116.35(17)
N4 B39 N6 102.92(16)
N4 B39 C10 114.94(17)
N6 B39 C10 114.71(17)
C32 C40 C43 121.3(2)
C32 C40 H40 116.9(17)
C43 C40 H40 121.7(17)
C14 C41 C38 121.6(2)
C14 C41 H41 118.8(18)
C38 C41 H41 119.5(18)
Fe1 C42 H42 126.6(19)
C27 C42 Fe1 69.76(14)
C27 C42 H42 128.0(19)
C36 C42 Fe1 69.28(15)
C36 C42 C27 108.1(2)
C36 C42 H42 123.9(19)
C30 C43 C40 121.6(2)
C30 C43 H43 118.4(18)
C40 C43 H43 120.0(18)
C22 C44 H44 119.8(17)
C26 C44 C22 121.6(2)
C26 C44 H44 118.6(17)
Fe1 C45 H45 122.5(16)
C21 C45 Fe1 70.18(12)
C21 C45 H45 123.5(16)
C36 C45 Fe1 69.40(13)
C36 C45 C21 107.6(2)
C36 C45 H45 128.8(16)
Si2 C46 H46A 109.5
Si2 C46 H46B 109.5
Si2 C46 H46C 109.5
H46A C46 H46B 109.5
H46A C46 H46C 109.5
H46B C46 H46C 109.5
Si2 C47 H47A 109.5
Si2 C47 H47B 109.5
Si2 C47 H47C 109.5
H47A C47 H47B 109.5
H47A C47 H47C 109.5
H47B C47 H47C 109.5
Si2 C48 H48A 109.5
Si2 C48 H48B 109.5
Si2 C48 H48C 109.5
H48A C48 H48B 109.5
H48A C48 H48C 109.5
H48B C48 H48C 109.5

loop_
_geom_bond_atom_site_label_1
_geom_bond_atom_site_label_2
_geom_bond_distance
Fe1 C21 2.053(2)
Fe1 C23 2.034(2)
Fe1 C27 2.049(3)
Fe1 C29 2.031(2)
Fe1 C31 2.050(2)
Fe1 C34 2.050(2)
Fe1 C36 2.033(2)
Fe1 C37 2.033(2)
Fe1 C42 2.047(3)
Fe1 C45 2.035(2)
Si2 C35 1.841(2)
Si2 C46 1.863(3)
Si2 C47 1.854(3)
Si2 C48 1.854(3)
N1 C7 1.347(3)
N1 C25 1.339(3)
N2 C9 1.338(3)
N2 C13 1.344(3)
N3 C19 1.367(3)
N3 C25 1.367(3)
N3 B39 1.506(3)
N4 C7 1.365(3)
N4 C13 1.363(3)
N4 B39 1.508(3)
N5 C15 1.342(3)
N5 C19 1.346(3)
N6 C9 1.368(3)
N6 C15 1.362(3)
N6 B39 1.511(3)
C7 C17 1.451(3)
C8 C9 1.454(3)
C8 C11 1.424(3)
C8 C32 1.388(3)
C10 C18 1.199(3)
C10 B39 1.576(3)
C11 C15 1.456(3)
C11 C30 1.396(3)
C12 C16 1.418(3)
C12 C19 1.451(3)
C12 C24 1.402(3)
C13 C20 1.451(3)
C14 C17 1.395(3)
C14 C41 1.380(3)
C14 H14 0.91(3)
C16 C25 1.455(3)
C16 C26 1.390(3)
C17 C20 1.419(3)
C18 C21 1.429(3)
C20 C33 1.392(3)
C21 C27 1.430(3)
C21 C45 1.433(3)
C22 C24 1.385(4)
C22 C44 1.390(4)
C22 H22 0.96(3)
C23 C31 1.419(3)
C23 C37 1.418(3)
C23 H23 0.95(3)
C24 H24 0.95(2)
C26 C44 1.386(3)
C26 H26 0.97(3)
C27 C42 1.422(3)
C27 H27 0.98(3)
C28 C29 1.433(3)
C28 C35 1.198(3)
C29 C34 1.428(3)
C29 C37 1.437(3)
C30 C43 1.385(3)
C30 H30 0.90(3)
C31 C34 1.417(3)
C31 H31 0.95(3)
C32 C40 1.383(3)
C32 H32 0.92(2)
C33 C38 1.380(3)
C33 H33 0.93(3)
C34 H34 0.92(3)
C36 C42 1.407(4)
C36 C45 1.426(3)
C36 H36 0.96(3)
C37 H37 0.94(3)
C38 C41 1.394(4)
C38 H38 0.92(3)
C40 C43 1.398(4)
C40 H40 0.93(3)
C41 H41 0.88(3)
C42 H42 0.98(3)
C43 H43 0.95(3)
C44 H44 0.92(3)
C45 H45 0.99(3)
C46 H46A 0.9600
C46 H46B 0.9600
C46 H46C 0.9600
C47 H47A 0.9600
C47 H47B 0.9600
C47 H47C 0.9600
C48 H48A 0.9600
C48 H48B 0.9600
C48 H48C 0.9600

loop_
_geom_torsion_atom_site_label_1
_geom_torsion_atom_site_label_2
_geom_torsion_atom_site_label_3
_geom_torsion_atom_site_label_4
_geom_torsion
Fe1 C21 C27 C42 59.17(17)
Fe1 C21 C45 C36 -59.59(16)
Fe1 C23 C31 C34 -58.86(16)
Fe1 C23 C37 C29 58.92(16)
Fe1 C27 C42 C36 58.87(18)
Fe1 C29 C34 C31 58.93(16)
Fe1 C29 C37 C23 -59.18(16)
Fe1 C31 C34 C29 -58.32(16)
Fe1 C36 C42 C27 -59.17(17)
Fe1 C36 C45 C21 60.08(16)
N1 C7 C17 C14 13.6(4)
N1 C7 C17 C20 -158.24(19)
N2 C13 C20 C17 157.6(2)
N2 C13 C20 C33 -14.1(4)
N4 C7 C17 C14 176.9(2)
N4 C7 C17 C20 5.1(2)
N4 C13 C20 C17 -6.3(2)
N4 C13 C20 C33 -178.0(2)
C7 N1 C25 N3 9.6(3)
C7 N1 C25 C16 -152.3(2)
C7 N4 C13 N2 -154.78(18)
C7 N4 C13 C20 10.1(2)
C7 N4 B39 N3 28.7(2)
C7 N4 B39 N6 135.40(18)
C7 N4 B39 C10 -99.2(2)
C7 C17 C20 C13 0.7(2)
C7 C17 C20 C33 173.49(18)
C8 C11 C15 N5 160.5(2)
C8 C11 C15 N6 -4.9(2)
C8 C11 C30 C43 2.3(3)
C8 C32 C40 C43 1.4(3)
C9 N2 C13 N4 10.6(3)
C9 N2 C13 C20 -150.8(2)
C9 N6 C15 N5 -156.43(18)
C9 N6 C15 C11 10.1(2)
C9 N6 B39 N3 138.31(18)
C9 N6 B39 N4 31.1(2)
C9 N6 B39 C10 -94.4(2)
C9 C8 C11 C15 -1.5(2)
C9 C8 C11 C30 173.55(19)
C9 C8 C32 C40 -174.0(2)
C11 C8 C9 N2 -155.7(2)
C11 C8 C9 N6 7.3(2)
C11 C8 C32 C40 -0.5(3)
C11 C30 C43 C40 -1.4(4)
C12 C16 C25 N1 158.3(2)
C12 C16 C25 N3 -6.0(2)
C12 C16 C26 C44 2.4(3)
C13 N2 C9 N6 -8.5(3)
C13 N2 C9 C8 151.9(2)
C13 N4 C7 N1 154.96(18)
C13 N4 C7 C17 -9.6(2)
C13 N4 B39 N3 -135.83(18)
C13 N4 B39 N6 -29.1(2)
C13 N4 B39 C10 96.3(2)
C13 C20 C33 C38 172.0(2)
C14 C17 C20 C13 -172.23(18)
C14 C17 C20 C33 0.6(3)
C15 N5 C19 N3 -9.2(3)
C15 N5 C19 C12 153.2(2)
C15 N6 C9 N2 153.14(19)
C15 N6 C9 C8 -11.1(2)
C15 N6 B39 N3 -29.0(2)
C15 N6 B39 N4 -136.14(18)
C15 N6 B39 C10 98.3(2)
C15 C11 C30 C43 175.9(2)
C16 C12 C19 N3 7.4(2)
C16 C12 C19 N5 -157.2(2)
C16 C12 C24 C22 -1.6(3)
C16 C26 C44 C22 -1.2(3)
C17 C14 C41 C38 2.0(3)
C17 C20 C33 C38 1.3(3)
C18 C21 C27 Fe1 122.0(2)
C18 C21 C27 C42 -178.9(2)
C18 C21 C45 Fe1 -121.5(2)
C18 C21 C45 C36 178.9(2)
C19 N3 C25 N1 -154.23(19)
C19 N3 C25 C16 11.4(2)
C19 N3 B39 N4 136.63(18)
C19 N3 B39 N6 29.8(2)
C19 N3 B39 C10 -96.4(2)
C19 N5 C15 N6 10.0(3)
C19 N5 C15 C11 -153.2(2)
C19 C12 C16 C25 -0.8(2)
C19 C12 C16 C26 173.63(18)
C19 C12 C24 C22 -174.8(2)
C20 C33 C38 C41 -1.5(3)
C21 C27 C42 Fe1 -59.27(16)
C21 C27 C42 C36 -0.4(3)
C23 C31 C34 Fe1 58.41(16)
C23 C31 C34 C29 0.1(3)
C24 C12 C16 C25 -175.47(18)
C24 C12 C16 C26 -1.0(3)
C24 C12 C19 N3 -178.8(2)
C24 C12 C19 N5 16.6(4)
C24 C22 C44 C26 -1.5(3)
C25 N1 C7 N4 -11.0(3)
C25 N1 C7 C17 149.9(2)
C25 N3 C19 N5 154.10(18)
C25 N3 C19 C12 -11.9(2)
C25 N3 B39 N4 -29.9(2)
C25 N3 B39 N6 -136.78(18)
C25 N3 B39 C10 97.0(2)
C25 C16 C26 C44 175.4(2)
C26 C16 C25 N1 -15.3(4)
C26 C16 C25 N3 -179.7(2)
C27 C21 C45 Fe1 58.93(16)
C27 C21 C45 C36 -0.7(3)
C28 C29 C34 Fe1 114.2(2)
C28 C29 C34 C31 173.1(2)
C28 C29 C37 Fe1 -113.5(2)
C28 C29 C37 C23 -172.7(2)
C30 C11 C15 N5 -13.7(4)
C30 C11 C15 N6 -179.1(2)
C31 C23 C37 Fe1 -59.84(16)
C31 C23 C37 C29 -0.9(3)
C32 C8 C9 N2 18.6(4)
C32 C8 C9 N6 -178.5(2)
C32 C8 C11 C15 -176.46(19)
C32 C8 C11 C30 -1.5(3)
C32 C40 C43 C30 -0.5(4)
C33 C38 C41 C14 -0.2(4)
C34 C29 C37 Fe1 60.16(16)
C34 C29 C37 C23 1.0(3)
C37 C23 C31 Fe1 59.38(16)
C37 C23 C31 C34 0.5(3)
C37 C29 C34 Fe1 -59.59(16)
C37 C29 C34 C31 -0.7(3)
B39 N3 C19 N5 -13.7(3)
B39 N3 C19 C12 -179.67(17)
B39 N3 C25 N1 13.6(3)
B39 N3 C25 C16 179.23(17)
B39 N4 C7 N1 -10.9(3)
B39 N4 C7 C17 -175.52(17)
B39 N4 C13 N2 11.1(3)
B39 N4 C13 C20 175.99(17)
B39 N6 C9 N2 -15.3(3)
B39 N6 C9 C8 -179.54(17)
B39 N6 C15 N5 12.0(3)
B39 N6 C15 C11 178.53(17)
C41 C14 C17 C7 -173.1(2)
C41 C14 C17 C20 -2.2(3)
C42 C36 C45 Fe1 -59.67(17)
C42 C36 C45 C21 0.4(3)
C44 C22 C24 C12 2.9(3)
C45 C21 C27 Fe1 -58.51(16)
C45 C21 C27 C42 0.7(3)
C45 C36 C42 Fe1 59.16(17)
C45 C36 C42 C27 0.0(3)
